data_4078159
loop_
_publ_author_name
'Prakash, Om'
'Singh, Pradhumn'
'Mukherjee, G.'
'Singh, Ajai K.'

_publ_section_title
;
 Efficient Catalysis of Transfer Hydrogenation of Ketones and Oxidation of
 Alcohols with Newly Designed Half-Sandwich Rhodium(III) and Iridium(III)
 Complexes of Half-Pincer Chalcogenated Pyridines
;
_journal_issue 8
_journal_name_full Organometallics
_journal_page_first 3379
_journal_paper_doi 10.1021/om300169p
_journal_volume 31
_journal_year 2012
_chemical_formula_moiety 'C22 H26 Cl N Rh S, F6 P'
_chemical_formula_sum 'C22 H26 Cl F6 N P Rh S'
_chemical_formula_weight 619.84
_chemical_name_systematic
; 
 ? 
;
_space_group_IT_number 14
_symmetry_cell_setting monoclinic
_symmetry_space_group_name_Hall '-P 2yn'
_symmetry_space_group_name_H-M 'P 1 21/n 1'
_atom_sites_solution_hydrogens geom
_atom_sites_solution_primary direct
_atom_sites_solution_secondary difmap
_audit_creation_method SHELXL-97
_cell_angle_alpha 90.00
_cell_angle_beta 94.477(2)
_cell_angle_gamma 90.00
_cell_formula_units_Z 4
_cell_length_a 9.2202(8)
_cell_length_b 26.635(2)
_cell_length_c 10.2470(9)
_cell_measurement_reflns_used 4399
_cell_measurement_temperature 298(2)
_cell_measurement_theta_max 25.00
_cell_measurement_theta_min 2.39
_cell_volume 2508.8(4)
_computing_structure_refinement 'SHELXL-97 (Sheldrick, 1997)'
_computing_structure_solution 'SHELXS-97 (Sheldrick, 1990)'
_diffrn_ambient_temperature 298(2)
_diffrn_measured_fraction_theta_full 0.999
_diffrn_measured_fraction_theta_max 0.999
_diffrn_radiation_monochromator graphite
_diffrn_radiation_source 'fine-focus sealed tube'
_diffrn_radiation_type MoK\a
_diffrn_radiation_wavelength 0.71073
_diffrn_reflns_av_R_equivalents 0.0481
_diffrn_reflns_av_sigmaI/netI 0.0346
_diffrn_reflns_limit_h_max 10
_diffrn_reflns_limit_h_min -10
_diffrn_reflns_limit_k_max 31
_diffrn_reflns_limit_k_min -31
_diffrn_reflns_limit_l_max 12
_diffrn_reflns_limit_l_min -12
_diffrn_reflns_number 23828
_diffrn_reflns_theta_full 25.00
_diffrn_reflns_theta_max 25.00
_diffrn_reflns_theta_min 1.53
_exptl_absorpt_coefficient_mu 0.990
_exptl_absorpt_correction_T_max 0.848
_exptl_absorpt_correction_T_min 0.776
_exptl_absorpt_correction_type multi-scan
_exptl_absorpt_process_details '(SADABS; Sheldrick, 1996)'
_exptl_crystal_colour orange
_exptl_crystal_density_diffrn 1.641
_exptl_crystal_density_meas 1.641
_exptl_crystal_density_method 'not measured'
_exptl_crystal_description block
_exptl_crystal_F_000 1248.0
_exptl_crystal_size_max 0.42
_exptl_crystal_size_mid 0.21
_exptl_crystal_size_min 0.17
_refine_diff_density_max 1.065
_refine_diff_density_min -1.030
_refine_diff_density_rms 0.100
_refine_ls_extinction_method none
_refine_ls_goodness_of_fit_ref 1.264
_refine_ls_hydrogen_treatment constr
_refine_ls_matrix_type full
_refine_ls_number_parameters 303
_refine_ls_number_reflns 4399
_refine_ls_number_restraints 0
_refine_ls_restrained_S_all 1.264
_refine_ls_R_factor_all 0.0726
_refine_ls_R_factor_gt 0.0665
_refine_ls_shift/su_max 0.001
_refine_ls_shift/su_mean 0.000
_refine_ls_structure_factor_coef Fsqd
_refine_ls_weighting_details 'calc w=1/[\s^2^(Fo^2^)+(0.0488P)^2^+7.7056P] where P=(Fo^2^+2Fc^2^)/3'
_refine_ls_weighting_scheme calc
_refine_ls_wR_factor_gt 0.1408
_refine_ls_wR_factor_ref 0.1438
_reflns_number_gt 4128
_reflns_number_total 4399
_reflns_threshold_expression >2sigma(I)
_cod_data_source_file om300169p_si_002.cif
_cod_data_source_block complex_1
_cod_original_sg_symbol_H-M 'P 21/n'
_cod_database_code 4078159

loop_
_symmetry_equiv_pos_as_xyz
'x, y, z'
'-x+1/2, y+1/2, -z+1/2'
'-x, -y, -z'
'x-1/2, -y-1/2, z-1/2'

loop_
_atom_site_label
_atom_site_type_symbol
_atom_site_fract_x
_atom_site_fract_y
_atom_site_fract_z
_atom_site_U_iso_or_equiv
_atom_site_adp_type
_atom_site_occupancy
_atom_site_symmetry_multiplicity
_atom_site_calc_flag
_atom_site_refinement_flags
C2 C 0.8698(7) 0.2730(2) 0.9325(7) 0.0452(16) Uani 1 1 d .
H2 H 0.9275 0.2850 0.8688 0.054 Uiso 1 1 calc R
C3 C 0.7815(8) 0.3055(3) 0.9958(7) 0.0551(18) Uani 1 1 d .
H3 H 0.7773 0.3393 0.9728 0.066 Uiso 1 1 calc R
C4 C 0.7008(8) 0.2881(3) 1.0920(8) 0.0571(19) Uani 1 1 d .
H4 H 0.6427 0.3101 1.1352 0.068 Uiso 1 1 calc R
C5 C 0.7045(8) 0.2383(3) 1.1254(7) 0.0512(17) Uani 1 1 d .
H5 H 0.6496 0.2268 1.1917 0.061 Uiso 1 1 calc R
C6 C 0.7888(7) 0.2049(2) 1.0615(6) 0.0451(15) Uani 1 1 d .
H6 H 0.7901 0.1710 1.0832 0.054 Uiso 1 1 calc R
C1 C 0.8714(6) 0.2227(2) 0.9647(6) 0.0342(13) Uani 1 1 d .
C7 C 1.0638(7) 0.1408(2) 0.9930(6) 0.0419(15) Uani 1 1 d .
H7A H 1.1546 0.1285 0.9633 0.050 Uiso 1 1 calc R
H7B H 1.0864 0.1590 1.0739 0.050 Uiso 1 1 calc R
C8 C 0.9691(6) 0.0970(2) 1.0196(6) 0.0363(13) Uani 1 1 d .
C9 C 0.9905(8) 0.0718(3) 1.1363(7) 0.0480(16) Uani 1 1 d .
H9 H 1.0586 0.0834 1.2010 0.058 Uiso 1 1 calc R
C10 C 0.9108(9) 0.0294(3) 1.1572(7) 0.0564(19) Uani 1 1 d .
H10 H 0.9234 0.0122 1.2362 0.068 Uiso 1 1 calc R
C11 C 0.8126(8) 0.0129(3) 1.0597(7) 0.0520(18) Uani 1 1 d .
H11 H 0.7580 -0.0159 1.0710 0.062 Uiso 1 1 calc R
C12 C 0.7956(7) 0.0395(2) 0.9450(6) 0.0430(15) Uani 1 1 d .
H12 H 0.7296 0.0277 0.8787 0.052 Uiso 1 1 calc R
C13 C 0.6095(7) 0.1067(3) 0.6890(7) 0.0545(18) Uani 1 1 d .
C14 C 0.6999(8) 0.0881(3) 0.5929(7) 0.0522(18) Uani 1 1 d .
C15 C 0.7719(8) 0.1307(3) 0.5396(6) 0.0518(18) Uani 1 1 d .
C16 C 0.7318(8) 0.1737(3) 0.6067(7) 0.0538(18) Uani 1 1 d .
C17 C 0.6319(7) 0.1585(3) 0.7012(7) 0.0522(18) Uani 1 1 d .
C18 C 0.5506(9) 0.1929(4) 0.7849(9) 0.093(3) Uani 1 1 d .
H18A H 0.4640 0.2046 0.7361 0.139 Uiso 1 1 calc R
H18B H 0.6110 0.2211 0.8111 0.139 Uiso 1 1 calc R
H18C H 0.5246 0.1752 0.8612 0.139 Uiso 1 1 calc R
C19 C 0.5013(9) 0.0768(4) 0.7573(9) 0.086(3) Uani 1 1 d .
H19A H 0.4996 0.0884 0.8459 0.129 Uiso 1 1 calc R
H19B H 0.5282 0.0420 0.7573 0.129 Uiso 1 1 calc R
H19C H 0.4065 0.0808 0.7127 0.129 Uiso 1 1 calc R
C20 C 0.7124(11) 0.0356(3) 0.5466(10) 0.087(3) Uani 1 1 d .
H20A H 0.6756 0.0131 0.6094 0.131 Uiso 1 1 calc R
H20B H 0.8126 0.0279 0.5364 0.131 Uiso 1 1 calc R
H20C H 0.6569 0.0317 0.4639 0.131 Uiso 1 1 calc R
C21 C 0.8683(10) 0.1282(4) 0.4297(8) 0.083(3) Uani 1 1 d .
H21A H 0.9222 0.1590 0.4261 0.125 Uiso 1 1 calc R
H21B H 0.8103 0.1235 0.3487 0.125 Uiso 1 1 calc R
H21C H 0.9347 0.1006 0.4435 0.125 Uiso 1 1 calc R
C22 C 0.7753(10) 0.2264(3) 0.5772(9) 0.078(3) Uani 1 1 d .
H22A H 0.8741 0.2267 0.5538 0.116 Uiso 1 1 calc R
H22B H 0.7671 0.2470 0.6531 0.116 Uiso 1 1 calc R
H22C H 0.7125 0.2392 0.5057 0.116 Uiso 1 1 calc R
Cl1 Cl 1.07264(18) 0.08989(6) 0.69729(17) 0.0479(4) Uani 1 1 d .
F1 F 0.3276(12) 0.0952(6) 0.2795(13) 0.257(7) Uani 1 1 d .
F2 F 0.5297(12) 0.0539(3) 0.2403(9) 0.173(4) Uani 1 1 d .
F3 F 0.5358(8) 0.1331(3) 0.3109(8) 0.158(4) Uani 1 1 d .
F4 F 0.5838(9) 0.1098(3) 0.1162(9) 0.161(3) Uani 1 1 d .
F5 F 0.3795(12) 0.1521(3) 0.1602(11) 0.217(6) Uani 1 1 d .
F6 F 0.3673(8) 0.0768(3) 0.0837(8) 0.155(3) Uani 1 1 d .
N1 N 0.8700(5) 0.08174(18) 0.9238(5) 0.0354(11) Uani 1 1 d .
P1 P 0.4522(2) 0.10324(8) 0.1999(2) 0.0585(5) Uani 1 1 d .
Rh1 Rh 0.83999(5) 0.123120(17) 0.74546(4) 0.03358(17) Uani 1 1 d .
S1 S 0.98112(16) 0.18339(5) 0.87169(15) 0.0346(3) Uani 1 1 d .

loop_
_atom_site_aniso_label
_atom_site_aniso_U_11
_atom_site_aniso_U_22
_atom_site_aniso_U_33
_atom_site_aniso_U_23
_atom_site_aniso_U_13
_atom_site_aniso_U_12
C2 0.051(4) 0.034(3) 0.052(4) 0.005(3) 0.011(3) 0.000(3)
C3 0.070(5) 0.034(4) 0.061(5) -0.002(3) 0.002(4) 0.007(3)
C4 0.053(4) 0.052(4) 0.067(5) -0.011(4) 0.011(4) 0.010(3)
C5 0.052(4) 0.053(4) 0.050(4) -0.006(3) 0.017(3) -0.003(3)
C6 0.048(4) 0.037(3) 0.052(4) -0.001(3) 0.011(3) -0.005(3)
C1 0.036(3) 0.031(3) 0.036(3) -0.003(3) 0.000(3) 0.000(2)
C7 0.041(3) 0.036(3) 0.047(4) 0.005(3) -0.008(3) 0.002(3)
C8 0.040(3) 0.034(3) 0.036(3) -0.001(3) 0.005(3) 0.011(3)
C9 0.059(4) 0.042(4) 0.042(4) 0.003(3) 0.001(3) 0.011(3)
C10 0.082(5) 0.045(4) 0.044(4) 0.004(3) 0.016(4) 0.015(4)
C11 0.062(4) 0.035(4) 0.061(5) 0.006(3) 0.020(4) 0.000(3)
C12 0.047(4) 0.037(3) 0.046(4) -0.003(3) 0.007(3) -0.003(3)
C13 0.038(4) 0.076(5) 0.048(4) 0.001(4) -0.005(3) -0.003(3)
C14 0.057(4) 0.057(4) 0.040(4) -0.004(3) -0.015(3) -0.010(3)
C15 0.049(4) 0.072(5) 0.033(3) 0.007(3) -0.008(3) 0.000(4)
C16 0.048(4) 0.062(5) 0.049(4) 0.007(4) -0.012(3) 0.013(3)
C17 0.036(4) 0.066(5) 0.051(4) -0.004(4) -0.013(3) 0.016(3)
C18 0.060(5) 0.135(9) 0.078(6) -0.036(6) -0.021(5) 0.045(6)
C19 0.043(4) 0.124(8) 0.089(7) 0.030(6) -0.005(4) -0.016(5)
C20 0.095(7) 0.076(6) 0.086(7) -0.021(5) -0.024(5) -0.016(5)
C21 0.077(6) 0.129(9) 0.044(5) 0.006(5) 0.007(4) 0.004(6)
C22 0.082(6) 0.066(5) 0.079(6) 0.028(5) -0.026(5) 0.006(5)
Cl1 0.0483(9) 0.0417(9) 0.0552(10) 0.0072(7) 0.0138(8) 0.0093(7)
F1 0.197(11) 0.355(18) 0.242(12) -0.087(12) 0.155(10) -0.106(11)
F2 0.246(11) 0.090(5) 0.179(8) 0.022(5) -0.006(7) 0.046(6)
F3 0.116(5) 0.175(7) 0.170(7) -0.106(6) -0.069(5) 0.057(5)
F4 0.143(7) 0.162(7) 0.189(8) -0.026(6) 0.077(6) -0.040(6)
F5 0.239(10) 0.104(6) 0.276(11) -0.071(7) -0.176(9) 0.092(6)
F6 0.128(6) 0.160(7) 0.168(7) -0.099(6) -0.041(5) 0.007(5)
N1 0.041(3) 0.032(3) 0.033(3) 0.003(2) 0.003(2) 0.002(2)
P1 0.0496(11) 0.0540(11) 0.0712(14) -0.0149(10) 0.0000(10) -0.0041(9)
Rh1 0.0338(3) 0.0340(3) 0.0326(3) 0.0006(2) 0.00021(18) 0.0006(2)
S1 0.0350(8) 0.0298(7) 0.0393(8) 0.0023(6) 0.0048(6) -0.0007(6)

loop_
_atom_type_symbol
_atom_type_description
_atom_type_scat_dispersion_real
_atom_type_scat_dispersion_imag
_atom_type_scat_source
C C 0.0033 0.0016 'International Tables Vol C Tables 4.2.6.8 and 6.1.1.4'
H H 0.0000 0.0000 'International Tables Vol C Tables 4.2.6.8 and 6.1.1.4'
N N 0.0061 0.0033 'International Tables Vol C Tables 4.2.6.8 and 6.1.1.4'
S S 0.1246 0.1234 'International Tables Vol C Tables 4.2.6.8 and 6.1.1.4'
Rh Rh -1.1178 0.9187 'International Tables Vol C Tables 4.2.6.8 and 6.1.1.4'
P P 0.1023 0.0942 'International Tables Vol C Tables 4.2.6.8 and 6.1.1.4'
F F 0.0171 0.0103 'International Tables Vol C Tables 4.2.6.8 and 6.1.1.4'
Cl Cl 0.1484 0.1585 'International Tables Vol C Tables 4.2.6.8 and 6.1.1.4'

loop_
_geom_angle_atom_site_label_1
_geom_angle_atom_site_label_2
_geom_angle_atom_site_label_3
_geom_angle
C1 C2 C3 119.4(6)
C1 C2 H2 120.3
C3 C2 H2 120.3
C4 C3 C2 120.0(7)
C4 C3 H3 120.0
C2 C3 H3 120.0
C3 C4 C5 120.5(7)
C3 C4 H4 119.8
C5 C4 H4 119.8
C4 C5 C6 120.6(7)
C4 C5 H5 119.7
C6 C5 H5 119.7
C5 C6 C1 118.9(6)
C5 C6 H6 120.6
C1 C6 H6 120.6
C2 C1 C6 120.6(6)
C2 C1 S1 116.0(5)
C6 C1 S1 123.3(5)
C8 C7 S1 113.3(4)
C8 C7 H7A 108.9
S1 C7 H7A 108.9
C8 C7 H7B 108.9
S1 C7 H7B 108.9
H7A C7 H7B 107.7
N1 C8 C9 122.1(6)
N1 C8 C7 118.2(5)
C9 C8 C7 119.6(6)
C8 C9 C10 119.7(7)
C8 C9 H9 120.2
C10 C9 H9 120.2
C11 C10 C9 118.8(7)
C11 C10 H10 120.6
C9 C10 H10 120.6
C10 C11 C12 119.1(7)
C10 C11 H11 120.5
C12 C11 H11 120.5
N1 C12 C11 123.0(6)
N1 C12 H12 118.5
C11 C12 H12 118.5
C17 C13 C14 108.3(7)
C17 C13 C19 125.7(8)
C14 C13 C19 125.8(8)
C17 C13 Rh1 69.4(4)
C14 C13 Rh1 69.3(4)
C19 C13 Rh1 130.4(5)
C13 C14 C15 107.5(7)
C13 C14 C20 127.7(8)
C15 C14 C20 124.7(8)
C13 C14 Rh1 72.5(4)
C15 C14 Rh1 70.7(4)
C20 C14 Rh1 125.5(6)
C16 C15 C14 108.0(6)
C16 C15 C21 127.0(8)
C14 C15 C21 124.9(8)
C16 C15 Rh1 70.4(4)
C14 C15 Rh1 70.4(4)
C21 C15 Rh1 126.0(5)
C15 C16 C17 107.8(7)
C15 C16 C22 125.7(7)
C17 C16 C22 126.3(7)
C15 C16 Rh1 71.6(4)
C17 C16 Rh1 70.6(4)
C22 C16 Rh1 127.2(5)
C13 C17 C16 108.2(6)
C13 C17 C18 125.3(8)
C16 C17 C18 126.0(8)
C13 C17 Rh1 73.1(4)
C16 C17 Rh1 70.1(4)
C18 C17 Rh1 128.7(5)
C17 C18 H18A 109.5
C17 C18 H18B 109.5
H18A C18 H18B 109.5
C17 C18 H18C 109.5
H18A C18 H18C 109.5
H18B C18 H18C 109.5
C13 C19 H19A 109.5
C13 C19 H19B 109.5
H19A C19 H19B 109.5
C13 C19 H19C 109.5
H19A C19 H19C 109.5
H19B C19 H19C 109.5
C14 C20 H20A 109.5
C14 C20 H20B 109.5
H20A C20 H20B 109.5
C14 C20 H20C 109.5
H20A C20 H20C 109.5
H20B C20 H20C 109.5
C15 C21 H21A 109.5
C15 C21 H21B 109.5
H21A C21 H21B 109.5
C15 C21 H21C 109.5
H21A C21 H21C 109.5
H21B C21 H21C 109.5
C16 C22 H22A 109.5
C16 C22 H22B 109.5
H22A C22 H22B 109.5
C16 C22 H22C 109.5
H22A C22 H22C 109.5
H22B C22 H22C 109.5
C12 N1 C8 117.3(5)
C12 N1 Rh1 122.5(4)
C8 N1 Rh1 120.2(4)
F1 P1 F5 85.7(8)
F1 P1 F2 95.3(8)
F5 P1 F2 178.8(6)
F1 P1 F6 89.5(6)
F5 P1 F6 89.9(4)
F2 P1 F6 90.8(5)
F1 P1 F3 91.9(6)
F5 P1 F3 86.6(4)
F2 P1 F3 92.7(5)
F6 P1 F3 176.1(5)
F1 P1 F4 178.1(7)
F5 P1 F4 96.0(7)
F2 P1 F4 83.0(5)
F6 P1 F4 89.8(5)
F3 P1 F4 89.0(5)
N1 Rh1 C16 156.0(2)
N1 Rh1 C17 117.4(2)
C16 Rh1 C17 39.3(3)
N1 Rh1 C14 115.3(2)
C16 Rh1 C14 64.6(3)
C17 Rh1 C14 64.2(3)
N1 Rh1 C15 153.1(2)
C16 Rh1 C15 37.9(3)
C17 Rh1 C15 64.4(3)
C14 Rh1 C15 39.0(3)
N1 Rh1 C13 100.4(2)
C16 Rh1 C13 64.0(3)
C17 Rh1 C13 37.5(3)
C14 Rh1 C13 38.2(3)
C15 Rh1 C13 64.0(3)
N1 Rh1 S1 81.63(14)
C16 Rh1 S1 98.2(2)
C17 Rh1 S1 105.0(2)
C14 Rh1 S1 162.5(2)
C15 Rh1 S1 124.9(2)
C13 Rh1 S1 138.7(2)
N1 Rh1 Cl1 85.86(14)
C16 Rh1 Cl1 118.0(2)
C17 Rh1 Cl1 155.7(2)
C14 Rh1 Cl1 100.7(2)
C15 Rh1 Cl1 91.7(2)
C13 Rh1 Cl1 136.9(2)
S1 Rh1 Cl1 84.34(6)
C1 S1 C7 103.2(3)
C1 S1 Rh1 112.2(2)
C7 S1 Rh1 97.7(2)

loop_
_geom_bond_atom_site_label_1
_geom_bond_atom_site_label_2
_geom_bond_distance
C2 C1 1.379(8)
C2 C3 1.385(9)
C2 H2 0.9300
C3 C4 1.362(10)
C3 H3 0.9300
C4 C5 1.370(10)
C4 H4 0.9300
C5 C6 1.379(9)
C5 H5 0.9300
C6 C1 1.381(8)
C6 H6 0.9300
C1 S1 1.783(6)
C7 C8 1.495(9)
C7 S1 1.807(6)
C7 H7A 0.9700
C7 H7B 0.9700
C8 N1 1.350(8)
C8 C9 1.371(9)
C9 C10 1.374(10)
C9 H9 0.9300
C10 C11 1.367(11)
C10 H10 0.9300
C11 C12 1.370(9)
C11 H11 0.9300
C12 N1 1.345(8)
C12 H12 0.9300
C13 C17 1.399(11)
C13 C14 1.427(10)
C13 C19 1.493(11)
C13 Rh1 2.202(7)
C14 C15 1.442(10)
C14 C20 1.487(11)
C14 Rh1 2.160(6)
C15 C16 1.401(10)
C15 C21 1.490(11)
C15 Rh1 2.163(6)
C16 C17 1.445(10)
C16 C22 1.496(11)
C16 Rh1 2.147(7)
C17 C18 1.495(10)
C17 Rh1 2.154(6)
C18 H18A 0.9600
C18 H18B 0.9600
C18 H18C 0.9600
C19 H19A 0.9600
C19 H19B 0.9600
C19 H19C 0.9600
C20 H20A 0.9600
C20 H20B 0.9600
C20 H20C 0.9600
C21 H21A 0.9600
C21 H21B 0.9600
C21 H21C 0.9600
C22 H22A 0.9600
C22 H22B 0.9600
C22 H22C 0.9600
Cl1 Rh1 2.4071(16)
F1 P1 1.476(8)
F2 P1 1.538(7)
F3 P1 1.544(6)
F4 P1 1.549(7)
F5 P1 1.505(7)
F6 P1 1.543(6)
N1 Rh1 2.133(5)
Rh1 S1 2.3834(16)

loop_
_geom_torsion_atom_site_label_1
_geom_torsion_atom_site_label_2
_geom_torsion_atom_site_label_3
_geom_torsion_atom_site_label_4
_geom_torsion
C1 C2 C3 C4 2.1(11)
C2 C3 C4 C5 -1.0(12)
C3 C4 C5 C6 -0.6(12)
C4 C5 C6 C1 1.0(11)
C3 C2 C1 C6 -1.6(10)
C3 C2 C1 S1 176.8(5)
C5 C6 C1 C2 0.1(10)
C5 C6 C1 S1 -178.2(5)
S1 C7 C8 N1 26.6(7)
S1 C7 C8 C9 -157.0(5)
N1 C8 C9 C10 0.9(9)
C7 C8 C9 C10 -175.3(6)
C8 C9 C10 C11 0.7(10)
C9 C10 C11 C12 -0.7(10)
C10 C11 C12 N1 -0.9(10)
C17 C13 C14 C15 -3.8(8)
C19 C13 C14 C15 172.0(7)
Rh1 C13 C14 C15 -62.4(4)
C17 C13 C14 C20 -179.6(7)
C19 C13 C14 C20 -3.8(12)
Rh1 C13 C14 C20 121.8(8)
C17 C13 C14 Rh1 58.6(5)
C19 C13 C14 Rh1 -125.6(7)
C13 C14 C15 C16 3.0(8)
C20 C14 C15 C16 179.0(7)
Rh1 C14 C15 C16 -60.6(5)
C13 C14 C15 C21 -175.5(7)
C20 C14 C15 C21 0.4(11)
Rh1 C14 C15 C21 120.8(7)
C13 C14 C15 Rh1 63.6(5)
C20 C14 C15 Rh1 -120.4(7)
C14 C15 C16 C17 -1.1(7)
C21 C15 C16 C17 177.4(7)
Rh1 C15 C16 C17 -61.7(4)
C14 C15 C16 C22 -176.3(7)
C21 C15 C16 C22 2.2(12)
Rh1 C15 C16 C22 123.1(7)
C14 C15 C16 Rh1 60.6(5)
C21 C15 C16 Rh1 -120.9(7)
C14 C13 C17 C16 3.2(7)
C19 C13 C17 C16 -172.6(7)
Rh1 C13 C17 C16 61.7(4)
C14 C13 C17 C18 175.6(6)
C19 C13 C17 C18 -0.2(11)
Rh1 C13 C17 C18 -125.9(7)
C14 C13 C17 Rh1 -58.5(5)
C19 C13 C17 Rh1 125.7(7)
C15 C16 C17 C13 -1.3(7)
C22 C16 C17 C13 173.9(7)
Rh1 C16 C17 C13 -63.7(5)
C15 C16 C17 C18 -173.6(6)
C22 C16 C17 C18 1.6(11)
Rh1 C16 C17 C18 124.0(7)
C15 C16 C17 Rh1 62.4(5)
C22 C16 C17 Rh1 -122.4(7)
C11 C12 N1 C8 2.5(9)
C11 C12 N1 Rh1 -179.2(5)
C9 C8 N1 C12 -2.4(8)
C7 C8 N1 C12 173.8(5)
C9 C8 N1 Rh1 179.2(5)
C7 C8 N1 Rh1 -4.6(7)
C12 N1 Rh1 C16 77.4(8)
C8 N1 Rh1 C16 -104.3(7)
C12 N1 Rh1 C17 66.1(5)
C8 N1 Rh1 C17 -115.6(5)
C12 N1 Rh1 C14 -6.6(6)
C8 N1 Rh1 C14 171.8(4)
C12 N1 Rh1 C15 -20.8(8)
C8 N1 Rh1 C15 157.5(5)
C12 N1 Rh1 C13 30.6(5)
C8 N1 Rh1 C13 -151.1(5)
C12 N1 Rh1 S1 168.7(5)
C8 N1 Rh1 S1 -13.0(4)
C12 N1 Rh1 Cl1 -106.4(5)
C8 N1 Rh1 Cl1 71.9(4)
C15 C16 Rh1 N1 -133.2(6)
C17 C16 Rh1 N1 -15.9(8)
C22 C16 Rh1 N1 105.5(9)
C15 C16 Rh1 C17 -117.3(6)
C22 C16 Rh1 C17 121.4(9)
C15 C16 Rh1 C14 -37.8(4)
C17 C16 Rh1 C14 79.6(5)
C22 C16 Rh1 C14 -159.1(8)
C17 C16 Rh1 C15 117.3(6)
C22 C16 Rh1 C15 -121.3(9)
C15 C16 Rh1 C13 -80.3(5)
C17 C16 Rh1 C13 37.0(4)
C22 C16 Rh1 C13 158.4(8)
C15 C16 Rh1 S1 139.0(4)
C17 C16 Rh1 S1 -103.7(4)
C22 C16 Rh1 S1 17.7(8)
C15 C16 Rh1 Cl1 51.0(5)
C17 C16 Rh1 Cl1 168.4(4)
C22 C16 Rh1 Cl1 -70.2(8)
C13 C17 Rh1 N1 -70.0(5)
C16 C17 Rh1 N1 172.8(4)
C18 C17 Rh1 N1 52.1(9)
C13 C17 Rh1 C16 117.2(6)
C18 C17 Rh1 C16 -120.7(10)
C13 C17 Rh1 C14 36.5(4)
C16 C17 Rh1 C14 -80.7(5)
C18 C17 Rh1 C14 158.6(9)
C13 C17 Rh1 C15 79.9(5)
C16 C17 Rh1 C15 -37.3(4)
C18 C17 Rh1 C15 -158.0(9)
C16 C17 Rh1 C13 -117.2(6)
C18 C17 Rh1 C13 122.1(10)
C13 C17 Rh1 S1 -158.2(4)
C16 C17 Rh1 S1 84.6(4)
C18 C17 Rh1 S1 -36.1(9)
C13 C17 Rh1 Cl1 91.6(7)
C16 C17 Rh1 Cl1 -25.6(8)
C18 C17 Rh1 Cl1 -146.3(7)
C13 C14 Rh1 N1 73.9(5)
C15 C14 Rh1 N1 -169.8(4)
C20 C14 Rh1 N1 -50.4(8)
C13 C14 Rh1 C16 -79.6(5)
C15 C14 Rh1 C16 36.8(4)
C20 C14 Rh1 C16 156.2(8)
C13 C14 Rh1 C17 -35.8(4)
C15 C14 Rh1 C17 80.5(5)
C20 C14 Rh1 C17 -160.1(8)
C13 C14 Rh1 C15 -116.4(6)
C20 C14 Rh1 C15 119.4(9)
C15 C14 Rh1 C13 116.4(6)
C20 C14 Rh1 C13 -124.3(9)
C13 C14 Rh1 S1 -90.4(8)
C15 C14 Rh1 S1 26.0(10)
C20 C14 Rh1 S1 145.4(6)
C13 C14 Rh1 Cl1 164.3(4)
C15 C14 Rh1 Cl1 -79.3(4)
C20 C14 Rh1 Cl1 40.1(8)
C16 C15 Rh1 N1 139.2(5)
C14 C15 Rh1 N1 20.8(8)
C21 C15 Rh1 N1 -98.7(8)
C14 C15 Rh1 C16 -118.4(6)
C21 C15 Rh1 C16 122.1(9)
C16 C15 Rh1 C17 38.6(4)
C14 C15 Rh1 C17 -79.8(5)
C21 C15 Rh1 C17 160.7(8)
C16 C15 Rh1 C14 118.4(6)
C21 C15 Rh1 C14 -119.5(9)
C16 C15 Rh1 C13 80.4(5)
C14 C15 Rh1 C13 -38.1(4)
C21 C15 Rh1 C13 -157.5(8)
C16 C15 Rh1 S1 -52.3(5)
C14 C15 Rh1 S1 -170.8(4)
C21 C15 Rh1 S1 69.8(8)
C16 C15 Rh1 Cl1 -136.6(4)
C14 C15 Rh1 Cl1 105.0(4)
C21 C15 Rh1 Cl1 -14.5(7)
C17 C13 Rh1 N1 122.0(4)
C14 C13 Rh1 N1 -118.0(4)
C19 C13 Rh1 N1 2.0(9)
C17 C13 Rh1 C16 -38.8(4)
C14 C13 Rh1 C16 81.2(5)
C19 C13 Rh1 C16 -158.7(9)
C14 C13 Rh1 C17 120.0(6)
C19 C13 Rh1 C17 -120.0(10)
C17 C13 Rh1 C14 -120.0(6)
C19 C13 Rh1 C14 120.0(10)
C17 C13 Rh1 C15 -81.2(5)
C14 C13 Rh1 C15 38.8(4)
C19 C13 Rh1 C15 158.9(9)
C17 C13 Rh1 S1 32.9(6)
C14 C13 Rh1 S1 152.9(3)
C19 C13 Rh1 S1 -87.1(9)
C17 C13 Rh1 Cl1 -142.9(4)
C14 C13 Rh1 Cl1 -22.9(6)
C19 C13 Rh1 Cl1 97.1(8)
C2 C1 S1 C7 140.0(5)
C6 C1 S1 C7 -41.6(6)
C2 C1 S1 Rh1 -115.9(5)
C6 C1 S1 Rh1 62.5(6)
C8 C7 S1 C1 84.1(5)
C8 C7 S1 Rh1 -30.9(5)
N1 Rh1 S1 C1 -86.4(3)
C16 Rh1 S1 C1 69.4(3)
C17 Rh1 S1 C1 29.9(3)
C14 Rh1 S1 C1 79.3(7)
C15 Rh1 S1 C1 98.9(3)
C13 Rh1 S1 C1 9.9(4)
Cl1 Rh1 S1 C1 -173.0(2)
N1 Rh1 S1 C7 21.3(3)
C16 Rh1 S1 C7 177.1(3)
C17 Rh1 S1 C7 137.5(3)
C14 Rh1 S1 C7 -173.1(7)
C15 Rh1 S1 C7 -153.5(3)
C13 Rh1 S1 C7 117.6(4)
Cl1 Rh1 S1 C7 -65.3(2)
